data_1531940
loop_
_publ_author_name
'Barnett, Brandon R.'
'Moore, Curtis E.'
'Chandrasekaran, Perumalreddy'
'Sproules, Stephen'
'Rheingold, Arnold L.'
'DeBeer, Serena'
'Figueroa, Joshua S.'

_publ_section_title
;
 Metal-only Lewis pairs between group 10 metals and Tl(i) or Ag(i):
 insights into the electronic consequences of Z-type ligand binding
;
_journal_issue 12
_journal_name_full 'Chem. Sci.'
_journal_page_first 7169
_journal_paper_doi 10.1039/C5SC03104D
_journal_volume 6
_journal_year 2015
_chemical_formula_moiety 'C62 H74 Ag N2 Pt, C F3 O3 S, 3(C6 H6)'
_chemical_formula_sum 'C81 H92 Ag F3 N2 O3 Pt S'
_chemical_formula_weight 1533.58
_chemical_name_common '[AgPt(CNArDipp2)2(C6H6)]OTf'
_space_group_crystal_system monoclinic
_space_group_IT_number 14
_space_group_name_Hall '-P 2yn'
_space_group_name_H-M_alt 'P 1 21/n 1'
_symmetry_space_group_name_Hall '-P 2yn'
_symmetry_space_group_name_H-M 'P 1 21/n 1'
_atom_sites_solution_hydrogens geom
_atom_sites_solution_primary direct
_atom_sites_solution_secondary difmap
_audit_creation_date 2015-07-14
_audit_creation_method
;
Olex2 1.2-beta
(compiled 2015.01.26 svn.r3150 for OlexSys, GUI svn.r4998)
;
_audit_update_record
;
2015-07-22 deposited with the CCDC.
2015-09-17 downloaded from the CCDC.
;
_cell_angle_alpha 90
_cell_angle_beta 106.515(2)
_cell_angle_gamma 90
_cell_formula_units_Z 4
_cell_length_a 18.6061(10)
_cell_length_b 19.7722(11)
_cell_length_c 20.9507(14)
_cell_measurement_reflns_used 9922
_cell_measurement_temperature 150(2)
_cell_measurement_theta_max 25.24
_cell_measurement_theta_min 2.69
_cell_volume 7389.5(8)
_computing_cell_refinement 'SAINT v8.34A (Bruker, 2013)'
_computing_data_collection 'APEX2 v2013.6-2 (Bruker, 2013)'
_computing_data_reduction 'SAINT v8.34A (Bruker, 2013)'
_computing_molecular_graphics 'Olex2 (Dolomanov et al., 2009)'
_computing_publication_material 'Olex2 (Dolomanov et al., 2009)'
_computing_structure_refinement 'XL (Sheldrick, 2008)'
_computing_structure_solution 'XT (Sheldrick, 2008)'
_diffrn_ambient_temperature 150
_diffrn_detector 'Bruker Photon-100 area detector'
_diffrn_detector_area_resol_mean 10.5
_diffrn_detector_type 'CMOS area detector'
_diffrn_measured_fraction_theta_full 0.999
_diffrn_measured_fraction_theta_max 0.995
_diffrn_measurement_device 'four-circle KAPPA diffractometer'
_diffrn_measurement_device_type 'Bruker D8 QUEST'
_diffrn_measurement_method '\w and \f scans'
_diffrn_radiation_monochromator 'Double Bounce Multilayer Mirror'
_diffrn_radiation_probe x-ray
_diffrn_radiation_type MoK\a
_diffrn_radiation_wavelength 0.71073
_diffrn_reflns_av_R_equivalents 0.0895
_diffrn_reflns_av_unetI/netI 0.0321
_diffrn_reflns_laue_measured_fraction_full 0.999
_diffrn_reflns_laue_measured_fraction_max 0.995
_diffrn_reflns_limit_h_max 22
_diffrn_reflns_limit_h_min -22
_diffrn_reflns_limit_k_max 23
_diffrn_reflns_limit_k_min -23
_diffrn_reflns_limit_l_max 25
_diffrn_reflns_limit_l_min -25
_diffrn_reflns_number 192235
_diffrn_reflns_point_group_measured_fraction_full 0.999
_diffrn_reflns_point_group_measured_fraction_max 0.995
_diffrn_reflns_theta_full 25.000
_diffrn_reflns_theta_max 25.448
_diffrn_reflns_theta_min 2.296
_diffrn_source 'microfocus sealed X-ray tube'
_diffrn_source_type 'Incoatec I\mus'
_exptl_absorpt_coefficient_mu 2.240
_exptl_absorpt_correction_T_max 0.7452
_exptl_absorpt_correction_T_min 0.6428
_exptl_absorpt_correction_type multi-scan
_exptl_absorpt_process_details
;
SADABS-2008/1 (Bruker,2008) was used for absorption correction.
wR2(int) was 0.0816 before and 0.0685 after correction.
The Ratio of minimum to maximum transmission is 0.8626.
The \l/2 correction factor is 0.0015.
;
_exptl_crystal_colour Yellow
_exptl_crystal_colour_primary yellow
_exptl_crystal_density_diffrn 1.378
_exptl_crystal_description Block
_exptl_crystal_F_000 3136
_exptl_crystal_size_max 0.405
_exptl_crystal_size_mid 0.401
_exptl_crystal_size_min 0.152
_refine_diff_density_max 2.301
_refine_diff_density_min -1.517
_refine_diff_density_rms 0.099
_refine_ls_extinction_method none
_refine_ls_goodness_of_fit_ref 1.078
_refine_ls_hydrogen_treatment constr
_refine_ls_matrix_type full
_refine_ls_number_parameters 891
_refine_ls_number_reflns 13613
_refine_ls_number_restraints 54
_refine_ls_restrained_S_all 1.089
_refine_ls_R_factor_all 0.0681
_refine_ls_R_factor_gt 0.0419
_refine_ls_shift/su_max 0.003
_refine_ls_shift/su_mean 0.000
_refine_ls_structure_factor_coef Fsqd
_refine_ls_weighting_details 'w=1/[\s^2^(Fo^2^)+(0.0336P)^2^+24.8622P] where P=(Fo^2^+2Fc^2^)/3'
_refine_ls_weighting_scheme calc
_refine_ls_wR_factor_gt 0.0885
_refine_ls_wR_factor_ref 0.1032
_reflns_Friedel_coverage 0.000
_reflns_number_gt 10258
_reflns_number_total 13613
_reflns_threshold_expression 'I > 2\s(I)'
_cod_data_source_file c5sc03104d2.cif
_cod_data_source_block JFig667
_cod_depositor_comments
;
The following automatic conversions were performed:

'_diffrn_radiation_probe' value 'X-ray' changed to 'x-ray' according
to
/usr/data/users/saulius/crontab/automatic-downloads/rss-feeds/RSC/lib/dictionaries/cif_core.dic
dictionary named 'cif_core.dic' version 2.4.2 from 2011-04-26.

'_exptl_crystal_colour_primary' value 'Yellow' changed to 'yellow'
according to
/usr/data/users/saulius/crontab/automatic-downloads/rss-feeds/RSC/lib/dictionaries/cif_core.dic
dictionary named 'cif_core.dic' version 2.4.2 from 2011-04-26.

Automatic conversion script
Id: cif_fix_values 3271 2015-04-21 07:52:19Z andrius 

 Adding full bibliography for 1531937--1531946.cif.
;
_cod_original_cell_volume 7389.4(8)
_cod_database_code 1531940
_shelxl_version_number 2014/6
_shelx_space_group_comment
;
The symmetry employed for this shelxl refinement is uniquely defined
by the following loop, which should always be used as a source of
symmetry information in preference to the above space-group names.
They are only intended as comments.
;
_shelx_estimated_absorpt_t_max 0.727
_shelx_estimated_absorpt_t_min 0.464
_olex2_refinement_description
;
1. Fixed Uiso
 At 1.2 times of:
  All C(H) groups, All C(H,H) groups
 At 1.5 times of:
  All C(H,H,H) groups
2. Uiso/Uaniso restraints and constraints
Uanis(C81A) = Uanis(C81)
Uanis(S1A) = Uanis(S1)
Uanis(O3A) = Uanis(O2)
Uanis(F2A) = Uanis(F2)
Uanis(F3A) = Uanis(F3)
3. Rigid body (RIGU) restrains
 S1, S1A, F1, F2, F3, F1A, C81, C81A
 with sigma for 1-2 distances of 0.002 and sigma for 1-3 distances of 0.002
 F1, F2, F3, F1A, F2A, F3A, C81, C81A
 with sigma for 1-2 distances of 0.002 and sigma for 1-3 distances of 0.002
4. Others
 Sof(S1A)=Sof(F1A)=Sof(F2A)=Sof(F3A)=Sof(O3A)=Sof(C81A)=1-FVAR(1)
 Sof(S1)=Sof(F1)=Sof(F2)=Sof(F3)=Sof(O2)=Sof(C81)=FVAR(1)
 Sof(H60A)=Sof(C61A)=Sof(H61D)=Sof(H61E)=Sof(H61F)=Sof(C62A)=Sof(H62D)=
 Sof(H62E)=Sof(H62F)=1-FVAR(2)
 Sof(H60)=Sof(C61)=Sof(H61A)=Sof(H61B)=Sof(H61C)=Sof(C62)=Sof(H62A)=Sof(H62B)=
 Sof(H62C)=FVAR(2)
5.a Ternary CH refined with riding coordinates:
 C15(H15), C18(H18), C27(H27), C30(H30), C45(H45), C48(H48), C57(H57),
 C60(H60), C60(H60A)
5.b Aromatic/amide H refined with riding coordinates:
 C5(H5), C6(H6), C7(H7), C11(H11), C12(H12), C13(H13), C23(H23), C24(H24),
 C25(H25), C35(H35), C36(H36), C37(H37), C41(H41), C42(H42), C43(H43), C53(H53),
  C54(H54), C55(H55), C75(H75), C76(H76), C77(H77), C78(H78), C79(H79),
 C80(H80), C69(H69), C70(H70), C71(H71), C72(H72), C73(H73), C74(H74), C63(H63),
  C64(H64), C65(H65), C66(H66), C67(H67), C68(H68)
5.c Idealised Me refined as rotating group:
 C16(H16A,H16B,H16C), C17(H17A,H17B,H17C), C19(H19A,H19B,H19C), C20(H20A,H20B,
 H20C), C28(H28A,H28B,H28C), C29(H29A,H29B,H29C), C31(H31A,H31B,H31C), C32(H32A,
 H32B,H32C), C46(H46A,H46B,H46C), C47(H47A,H47B,H47C), C49(H49A,H49B,H49C),
 C50(H50A,H50B,H50C), C58(H58A,H58B,H58C), C59(H59A,H59B,H59C), C61(H61A,H61B,
 H61C), C62(H62A,H62B,H62C), C61A(H61D,H61E,H61F), C62A(H62D,H62E,H62F)
;
_shelx_shelxl_version_number 2014/7
_olex2_submission_special_instructions 'No special instructions were received'

loop_
_space_group_symop_operation_xyz
'x, y, z'
'-x+1/2, y+1/2, -z+1/2'
'-x, -y, -z'
'x-1/2, -y-1/2, z-1/2'

loop_
_atom_site_label
_atom_site_type_symbol
_atom_site_fract_x
_atom_site_fract_y
_atom_site_fract_z
_atom_site_U_iso_or_equiv
_atom_site_adp_type
_atom_site_occupancy
_atom_site_site_symmetry_order
_atom_site_calc_flag
_atom_site_refinement_flags_posn
_atom_site_refinement_flags_adp
_atom_site_refinement_flags_occupancy
_atom_site_disorder_assembly
_atom_site_disorder_group
Pt1 Pt 0.51666(2) 0.74255(2) 0.74677(2) 0.03211(7) Uani 1 1 d . . . . .
Ag1 Ag 0.48021(3) 0.74279(2) 0.61513(2) 0.05041(12) Uani 1 1 d . . . . .
N1 N 0.4883(2) 0.58952(17) 0.7402(2) 0.0281(9) Uani 1 1 d . . . . .
N2 N 0.4856(2) 0.89469(18) 0.73333(19) 0.0271(9) Uani 1 1 d . . . . .
C1 C 0.5025(3) 0.6462(2) 0.7407(2) 0.0324(11) Uani 1 1 d . . . . .
C2 C 0.5031(3) 0.8382(2) 0.7381(2) 0.0288(11) Uani 1 1 d . . . . .
C3 C 0.4669(2) 0.5219(2) 0.7265(2) 0.0257(10) Uani 1 1 d . . . . .
C4 C 0.4508(3) 0.5015(2) 0.6605(2) 0.0279(10) Uani 1 1 d . . . . .
C5 C 0.4294(3) 0.4346(2) 0.6465(3) 0.0312(11) Uani 1 1 d . . . . .
H5 H 0.4182 0.4183 0.6021 0.037 Uiso 1 1 calc R . . . .
C6 C 0.4243(3) 0.3913(2) 0.6974(3) 0.0346(12) Uani 1 1 d . . . . .
H6 H 0.4098 0.3456 0.6874 0.042 Uiso 1 1 calc R . . . .
C7 C 0.4401(3) 0.4138(2) 0.7625(3) 0.0314(11) Uani 1 1 d . . . . .
H7 H 0.4356 0.3835 0.7963 0.038 Uiso 1 1 calc R . . . .
C8 C 0.4626(2) 0.4803(2) 0.7791(2) 0.0271(10) Uani 1 1 d . . . . .
C9 C 0.4832(3) 0.5087(2) 0.8478(2) 0.0301(11) Uani 1 1 d . . . . .
C10 C 0.4336(3) 0.5537(2) 0.8660(3) 0.0354(12) Uani 1 1 d . . . . .
C11 C 0.4574(3) 0.5854(3) 0.9280(3) 0.0423(13) Uani 1 1 d . . . . .
H11 H 0.4252 0.6167 0.9406 0.051 Uiso 1 1 calc R . . . .
C12 C 0.5266(3) 0.5721(3) 0.9711(3) 0.0459(14) Uani 1 1 d . . . . .
H12 H 0.5419 0.5946 1.0128 0.055 Uiso 1 1 calc R . . . .
C13 C 0.5741(3) 0.5263(3) 0.9544(3) 0.0436(13) Uani 1 1 d . . . . .
H13 H 0.6212 0.5166 0.9854 0.052 Uiso 1 1 calc R . . . .
C14 C 0.5539(3) 0.4940(2) 0.8926(3) 0.0348(12) Uani 1 1 d . . . . .
C15 C 0.6084(3) 0.4467(3) 0.8728(3) 0.0408(13) Uani 1 1 d . . . . .
H15 H 0.5782 0.4130 0.8405 0.049 Uiso 1 1 calc R . . . .
C16 C 0.6594(4) 0.4077(3) 0.9303(3) 0.0635(18) Uani 1 1 d . . . . .
H16A H 0.6945 0.4390 0.9597 0.095 Uiso 1 1 calc GR . . . .
H16B H 0.6876 0.3739 0.9131 0.095 Uiso 1 1 calc GR . . . .
H16C H 0.6292 0.3850 0.9554 0.095 Uiso 1 1 calc GR . . . .
C17 C 0.6545(3) 0.4873(3) 0.8369(3) 0.0565(17) Uani 1 1 d . . . . .
H17A H 0.6209 0.5132 0.8006 0.085 Uiso 1 1 calc GR . . . .
H17B H 0.6848 0.4564 0.8185 0.085 Uiso 1 1 calc GR . . . .
H17C H 0.6876 0.5184 0.8683 0.085 Uiso 1 1 calc GR . . . .
C18 C 0.3537(3) 0.5644(3) 0.8221(3) 0.0429(13) Uani 1 1 d . . . . .
H18 H 0.3520 0.5487 0.7763 0.052 Uiso 1 1 calc R . . . .
C19 C 0.3001(3) 0.5197(4) 0.8465(4) 0.067(2) Uani 1 1 d . . . . .
H19A H 0.3163 0.4725 0.8475 0.101 Uiso 1 1 calc GR . . . .
H19B H 0.2494 0.5242 0.8163 0.101 Uiso 1 1 calc GR . . . .
H19C H 0.3002 0.5338 0.8914 0.101 Uiso 1 1 calc GR . . . .
C20 C 0.3288(4) 0.6382(3) 0.8164(4) 0.075(2) Uani 1 1 d . . . . .
H20A H 0.3240 0.6538 0.8594 0.113 Uiso 1 1 calc GR . . . .
H20B H 0.2802 0.6423 0.7826 0.113 Uiso 1 1 calc GR . . . .
H20C H 0.3660 0.6659 0.8036 0.113 Uiso 1 1 calc GR . . . .
C21 C 0.4528(3) 0.5536(2) 0.6089(2) 0.0307(11) Uani 1 1 d . . . . .
C22 C 0.5209(3) 0.5706(3) 0.5971(3) 0.0402(13) Uani 1 1 d . . . . .
C23 C 0.5210(4) 0.6220(3) 0.5506(3) 0.0536(17) Uani 1 1 d . . . . .
H23 H 0.5663 0.6335 0.5409 0.064 Uiso 1 1 calc R . . . .
C24 C 0.4552(4) 0.6559(3) 0.5189(3) 0.0572(18) Uani 1 1 d . . . . .
H24 H 0.4557 0.6902 0.4873 0.069 Uiso 1 1 calc R . . . .
C25 C 0.3889(4) 0.6402(3) 0.5332(3) 0.0491(15) Uani 1 1 d . . . . .
H25 H 0.3445 0.6644 0.5119 0.059 Uiso 1 1 calc R . . . .
C26 C 0.3869(3) 0.5894(2) 0.5783(3) 0.0359(12) Uani 1 1 d . . . . .
C27 C 0.3137(3) 0.5730(3) 0.5938(3) 0.0426(13) Uani 1 1 d . . . . .
H27 H 0.3256 0.5407 0.6321 0.051 Uiso 1 1 calc R . . . .
C28 C 0.2598(4) 0.5378(5) 0.5354(4) 0.085(3) Uani 1 1 d . . . . .
H28A H 0.2476 0.5680 0.4967 0.127 Uiso 1 1 calc GR . . . .
H28B H 0.2138 0.5262 0.5469 0.127 Uiso 1 1 calc GR . . . .
H28C H 0.2831 0.4965 0.5247 0.127 Uiso 1 1 calc GR . . . .
C29 C 0.2785(4) 0.6353(4) 0.6148(5) 0.089(3) Uani 1 1 d . . . . .
H29A H 0.3132 0.6548 0.6548 0.134 Uiso 1 1 calc GR . . . .
H29B H 0.2317 0.6226 0.6245 0.134 Uiso 1 1 calc GR . . . .
H29C H 0.2677 0.6687 0.5788 0.134 Uiso 1 1 calc GR . . . .
C30 C 0.5935(3) 0.5358(3) 0.6325(3) 0.0482(15) Uani 1 1 d . . . . .
H30 H 0.5831 0.5066 0.6678 0.058 Uiso 1 1 calc R . . . .
C31 C 0.6553(3) 0.5845(4) 0.6671(4) 0.078(2) Uani 1 1 d . . . . .
H31A H 0.6711 0.6107 0.6337 0.117 Uiso 1 1 calc GR . . . .
H31B H 0.6982 0.5589 0.6946 0.117 Uiso 1 1 calc GR . . . .
H31C H 0.6367 0.6153 0.6955 0.117 Uiso 1 1 calc GR . . . .
C32 C 0.6195(4) 0.4902(4) 0.5865(4) 0.097(3) Uani 1 1 d . . . . .
H32A H 0.5803 0.4570 0.5671 0.146 Uiso 1 1 calc GR . . . .
H32B H 0.6652 0.4666 0.6115 0.146 Uiso 1 1 calc GR . . . .
H32C H 0.6300 0.5171 0.5510 0.146 Uiso 1 1 calc GR . . . .
C33 C 0.4571(2) 0.9599(2) 0.7171(2) 0.0262(10) Uani 1 1 d . . . . .
C34 C 0.4413(3) 0.9793(2) 0.6505(3) 0.0297(11) Uani 1 1 d . . . . .
C35 C 0.4123(3) 1.0441(2) 0.6335(3) 0.0347(12) Uani 1 1 d . . . . .
H35 H 0.4018 1.0597 0.5889 0.042 Uiso 1 1 calc R . . . .
C36 C 0.3989(3) 1.0854(2) 0.6822(3) 0.0369(12) Uani 1 1 d . . . . .
H36 H 0.3789 1.1294 0.6705 0.044 Uiso 1 1 calc R . . . .
C37 C 0.4139(3) 1.0640(2) 0.7475(3) 0.0349(12) Uani 1 1 d . . . . .
H37 H 0.4036 1.0933 0.7798 0.042 Uiso 1 1 calc R . . . .
C38 C 0.4440(3) 1.0000(2) 0.7667(3) 0.0302(11) Uani 1 1 d . . . . .
C39 C 0.4631(3) 0.9739(2) 0.8367(3) 0.0312(11) Uani 1 1 d . . . . .
C40 C 0.5299(3) 0.9947(2) 0.8823(3) 0.0363(12) Uani 1 1 d . . . . .
C41 C 0.5500(3) 0.9660(3) 0.9452(3) 0.0472(14) Uani 1 1 d . . . . .
H41 H 0.5952 0.9797 0.9768 0.057 Uiso 1 1 calc R . . . .
C42 C 0.5054(4) 0.9179(3) 0.9626(3) 0.0525(15) Uani 1 1 d . . . . .
H42 H 0.5201 0.8986 1.0059 0.063 Uiso 1 1 calc R . . . .
C43 C 0.4396(3) 0.8980(3) 0.9175(3) 0.0426(13) Uani 1 1 d . . . . .
H43 H 0.4093 0.8649 0.9302 0.051 Uiso 1 1 calc R . . . .
C44 C 0.4167(3) 0.9251(2) 0.8539(3) 0.0355(12) Uani 1 1 d . . . . .
C45 C 0.3424(3) 0.9044(3) 0.8061(3) 0.0439(13) Uani 1 1 d . . . . .
H45 H 0.3428 0.9191 0.7605 0.053 Uiso 1 1 calc R . . . .
C46 C 0.3292(4) 0.8273(3) 0.8037(4) 0.070(2) Uani 1 1 d . . . . .
H46A H 0.3730 0.8043 0.7968 0.106 Uiso 1 1 calc GR . . . .
H46B H 0.2847 0.8165 0.7670 0.106 Uiso 1 1 calc GR . . . .
H46C H 0.3215 0.8123 0.8459 0.106 Uiso 1 1 calc GR . . . .
C47 C 0.2783(3) 0.9417(3) 0.8231(4) 0.0640(18) Uani 1 1 d . . . . .
H47A H 0.2753 0.9271 0.8670 0.096 Uiso 1 1 calc GR . . . .
H47B H 0.2310 0.9315 0.7895 0.096 Uiso 1 1 calc GR . . . .
H47C H 0.2876 0.9905 0.8239 0.096 Uiso 1 1 calc GR . . . .
C48 C 0.5822(3) 1.0449(3) 0.8628(3) 0.0427(13) Uani 1 1 d . . . . .
H48 H 0.5516 1.0718 0.8241 0.051 Uiso 1 1 calc R . . . .
C49 C 0.6196(4) 1.0947(3) 0.9178(3) 0.0639(18) Uani 1 1 d . . . . .
H49A H 0.5811 1.1188 0.9324 0.096 Uiso 1 1 calc GR . . . .
H49B H 0.6494 1.1273 0.9008 0.096 Uiso 1 1 calc GR . . . .
H49C H 0.6524 1.0700 0.9555 0.096 Uiso 1 1 calc GR . . . .
C50 C 0.6418(3) 1.0069(3) 0.8396(4) 0.0614(18) Uani 1 1 d . . . . .
H50A H 0.6729 0.9802 0.8765 0.092 Uiso 1 1 calc GR . . . .
H50B H 0.6733 1.0395 0.8246 0.092 Uiso 1 1 calc GR . . . .
H50C H 0.6173 0.9768 0.8027 0.092 Uiso 1 1 calc GR . . . .
C51 C 0.4566(3) 0.9297(2) 0.6015(2) 0.0300(11) Uani 1 1 d . . . . .
C52 C 0.4001(3) 0.8844(2) 0.5693(3) 0.0350(12) Uani 1 1 d . . . . .
C53 C 0.4168(3) 0.8356(2) 0.5270(3) 0.0402(13) Uani 1 1 d . . . . .
H53 H 0.3793 0.8044 0.5045 0.048 Uiso 1 1 calc R . . . .
C54 C 0.4879(3) 0.8326(3) 0.5177(3) 0.0442(14) Uani 1 1 d . . . . .
H54 H 0.4986 0.7999 0.4884 0.053 Uiso 1 1 calc R . . . .
C55 C 0.5429(3) 0.8771(3) 0.5512(3) 0.0446(13) Uani 1 1 d . . . . .
H55 H 0.5915 0.8743 0.5451 0.054 Uiso 1 1 calc R . . . .
C56 C 0.5287(3) 0.9261(3) 0.5938(3) 0.0368(12) Uani 1 1 d . . . . .
C57 C 0.5921(3) 0.9715(3) 0.6317(3) 0.0483(15) Uani 1 1 d . . . . .
H57 H 0.5720 1.0020 0.6607 0.058 Uiso 1 1 calc R . . . .
C58 C 0.6557(3) 0.9302(4) 0.6770(3) 0.0604(18) Uani 1 1 d . . . . .
H58A H 0.6362 0.9029 0.7074 0.091 Uiso 1 1 calc GR . . . .
H58B H 0.6947 0.9608 0.7028 0.091 Uiso 1 1 calc GR . . . .
H58C H 0.6772 0.9003 0.6498 0.091 Uiso 1 1 calc GR . . . .
C59 C 0.6214(4) 1.0160(3) 0.5852(4) 0.0667(19) Uani 1 1 d . . . . .
H59A H 0.6449 0.9875 0.5585 0.100 Uiso 1 1 calc GR . . . .
H59B H 0.6585 1.0478 0.6115 0.100 Uiso 1 1 calc GR . . . .
H59C H 0.5797 1.0411 0.5557 0.100 Uiso 1 1 calc GR . . . .
C60 C 0.3225(3) 0.8869(3) 0.5800(3) 0.0448(14) Uani 1 1 d . . . . .
H60 H 0.3281 0.9124 0.6224 0.054 Uiso 0.56(3) 1 calc R . P A 1
H60A H 0.3163 0.9331 0.5972 0.054 Uiso 0.44(3) 1 calc R . P A 2
C61 C 0.2710(8) 0.9242(10) 0.5290(8) 0.062(5) Uani 0.56(3) 1 d . . P A 1
H61A H 0.2846 0.9723 0.5334 0.094 Uiso 0.56(3) 1 calc GR . P A 1
H61B H 0.2203 0.9185 0.5333 0.094 Uiso 0.56(3) 1 calc GR . P A 1
H61C H 0.2728 0.9077 0.4854 0.094 Uiso 0.56(3) 1 calc GR . P A 1
C62 C 0.2970(9) 0.8157(7) 0.5915(13) 0.062(5) Uani 0.56(3) 1 d . . P A 1
H62A H 0.2890 0.7891 0.5506 0.094 Uiso 0.56(3) 1 calc GR . P A 1
H62B H 0.2500 0.8184 0.6038 0.094 Uiso 0.56(3) 1 calc GR . P A 1
H62C H 0.3356 0.7940 0.6275 0.094 Uiso 0.56(3) 1 calc GR . P A 1
C61A C 0.2560(9) 0.8777(17) 0.5074(12) 0.084(9) Uani 0.44(3) 1 d . . P A 2
H61D H 0.2629 0.9119 0.4758 0.127 Uiso 0.44(3) 1 calc GR . P A 2
H61E H 0.2065 0.8833 0.5145 0.127 Uiso 0.44(3) 1 calc GR . P A 2
H61F H 0.2597 0.8325 0.4894 0.127 Uiso 0.44(3) 1 calc GR . P A 2
C62A C 0.3055(10) 0.8382(13) 0.6261(11) 0.056(5) Uani 0.44(3) 1 d . . P A 2
H62D H 0.3140 0.7923 0.6123 0.084 Uiso 0.44(3) 1 calc GR . P A 2
H62E H 0.2530 0.8431 0.6257 0.084 Uiso 0.44(3) 1 calc GR . P A 2
H62F H 0.3381 0.8466 0.6711 0.084 Uiso 0.44(3) 1 calc GR . P A 2
S1 S 0.65093(10) 0.76011(9) 0.44012(10) 0.0385(4) Uani 0.732(2) 1 d . U P B 1
S1A S 0.6664(3) 0.7517(2) 0.4867(3) 0.0385(4) Uani 0.268(2) 1 d . U P B 2
F1 F 0.7427(4) 0.7220(4) 0.5530(3) 0.0969(19) Uani 0.732(2) 1 d . U P B 1
F2 F 0.7339(5) 0.6527(4) 0.4705(4) 0.090(2) Uani 0.732(2) 1 d . U P B 1
F3 F 0.7993(4) 0.7438(3) 0.4783(4) 0.0715(15) Uani 0.732(2) 1 d . U P B 1
F1A F 0.7099(7) 0.7403(6) 0.3789(6) 0.051(2) Uani 0.268(2) 1 d . U P B 2
F2A F 0.7536(15) 0.6654(11) 0.4514(13) 0.090(2) Uani 0.268(2) 1 d . U P B 2
F3A F 0.7926(11) 0.7706(9) 0.4630(11) 0.0715(15) Uani 0.268(2) 1 d . U P B 2
O1 O 0.5966(2) 0.7192(2) 0.4557(2) 0.0684(13) Uani 1 1 d . . . . .
O3 O 0.6587(3) 0.8272(2) 0.4678(2) 0.0708(14) Uani 1 1 d . . . . .
O2 O 0.6556(4) 0.7544(3) 0.3728(3) 0.0507(13) Uani 0.732(2) 1 d . . P B 1
O3A O 0.7028(10) 0.7451(8) 0.5554(7) 0.0507(13) Uani 0.268(2) 1 d . . P B 2
C81 C 0.7356(5) 0.7204(5) 0.4883(5) 0.0594(14) Uani 0.732(2) 1 d . U P B 1
C81A C 0.7299(14) 0.7335(13) 0.4415(14) 0.0594(14) Uani 0.268(2) 1 d . U P B 2
C75 C 0.1312(4) 0.7455(3) 0.6511(4) 0.0623(17) Uani 1 1 d . . . . .
H75 H 0.1843 0.7430 0.6623 0.075 Uiso 1 1 calc R . . . .
C76 C 0.0903(5) 0.7555(4) 0.5873(4) 0.080(2) Uani 1 1 d . . . . .
H76 H 0.1154 0.7596 0.5539 0.096 Uiso 1 1 calc R . . . .
C77 C 0.0147(5) 0.7599(4) 0.5696(5) 0.088(3) Uani 1 1 d . . . . .
H77 H -0.0130 0.7669 0.5245 0.106 Uiso 1 1 calc R . . . .
C78 C -0.0214(4) 0.7541(3) 0.6182(5) 0.078(2) Uani 1 1 d . . . . .
H78 H -0.0744 0.7578 0.6069 0.094 Uiso 1 1 calc R . . . .
C79 C 0.0189(5) 0.7431(3) 0.6826(5) 0.072(2) Uani 1 1 d . . . . .
H79 H -0.0062 0.7382 0.7160 0.086 Uiso 1 1 calc R . . . .
C80 C 0.0952(5) 0.7390(3) 0.6993(4) 0.0626(18) Uani 1 1 d . . . . .
H80 H 0.1232 0.7316 0.7443 0.075 Uiso 1 1 calc R . . . .
C69 C 0.8306(4) 0.7806(4) 0.7302(4) 0.076(2) Uani 1 1 d . . . . .
H69 H 0.7970 0.8073 0.6972 0.091 Uiso 1 1 calc R . . . .
C70 C 0.8255(4) 0.7117(4) 0.7270(4) 0.075(2) Uani 1 1 d . . . . .
H70 H 0.7889 0.6901 0.6919 0.091 Uiso 1 1 calc R . . . .
C71 C 0.8737(5) 0.6746(4) 0.7749(4) 0.077(2) Uani 1 1 d . . . . .
H71 H 0.8702 0.6267 0.7732 0.092 Uiso 1 1 calc R . . . .
C72 C 0.9264(4) 0.7042(4) 0.8246(4) 0.073(2) Uani 1 1 d . . . . .
H72 H 0.9597 0.6771 0.8575 0.088 Uiso 1 1 calc R . . . .
C73 C 0.9319(4) 0.7727(4) 0.8279(3) 0.0658(19) Uani 1 1 d . . . . .
H73 H 0.9693 0.7933 0.8631 0.079 Uiso 1 1 calc R . . . .
C74 C 0.8845(4) 0.8117(4) 0.7813(4) 0.073(2) Uani 1 1 d . . . . .
H74 H 0.8882 0.8596 0.7836 0.088 Uiso 1 1 calc R . . . .
C63 C 0.5914(5) 0.7522(6) 0.8874(4) 0.089(3) Uani 1 1 d . . . . .
H63 H 0.5437 0.7526 0.8956 0.107 Uiso 1 1 calc R . . . .
C64 C 0.6228(6) 0.6949(5) 0.8758(4) 0.093(3) Uani 1 1 d . . . . .
H64 H 0.5976 0.6533 0.8771 0.111 Uiso 1 1 calc R . . . .
C65 C 0.6909(6) 0.6940(4) 0.8620(5) 0.093(3) Uani 1 1 d . . . . .
H65 H 0.7120 0.6523 0.8538 0.112 Uiso 1 1 calc R . . . .
C66 C 0.7271(4) 0.7518(4) 0.8603(4) 0.075(2) Uani 1 1 d . . . . .
H66 H 0.7734 0.7509 0.8495 0.090 Uiso 1 1 calc R . . . .
C67 C 0.6995(4) 0.8118(4) 0.8736(4) 0.071(2) Uani 1 1 d . . . . .
H67 H 0.7266 0.8525 0.8735 0.086 Uiso 1 1 calc R . . . .
C68 C 0.6321(5) 0.8127(5) 0.8870(4) 0.088(3) Uani 1 1 d . . . . .
H68 H 0.6121 0.8546 0.8962 0.105 Uiso 1 1 calc R . . . .

loop_
_atom_site_aniso_label
_atom_site_aniso_U_11
_atom_site_aniso_U_22
_atom_site_aniso_U_33
_atom_site_aniso_U_23
_atom_site_aniso_U_13
_atom_site_aniso_U_12
Pt1 0.04372(12) 0.01678(9) 0.03116(11) 0.00021(8) 0.00310(8) 0.00073(8)
Ag1 0.0805(3) 0.0384(2) 0.0313(2) 0.00055(18) 0.0143(2) 0.0046(2)
N1 0.032(2) 0.0154(19) 0.035(3) -0.0020(15) 0.0066(18) -0.0004(15)
N2 0.032(2) 0.020(2) 0.032(2) 0.0008(15) 0.0122(18) 0.0019(15)
C1 0.035(3) 0.028(3) 0.030(3) -0.001(2) 0.002(2) 0.0039(19)
C2 0.040(3) 0.021(2) 0.025(3) -0.0022(18) 0.008(2) -0.0008(19)
C3 0.020(2) 0.017(2) 0.039(3) -0.0045(19) 0.007(2) 0.0014(16)
C4 0.027(2) 0.023(2) 0.035(3) -0.0029(19) 0.011(2) 0.0006(18)
C5 0.028(3) 0.027(2) 0.039(3) -0.011(2) 0.009(2) -0.0019(19)
C6 0.032(3) 0.019(2) 0.049(3) -0.005(2) 0.006(2) -0.0025(19)
C7 0.029(3) 0.022(2) 0.042(3) 0.000(2) 0.009(2) -0.0015(18)
C8 0.025(2) 0.021(2) 0.036(3) -0.0032(19) 0.009(2) 0.0015(17)
C9 0.038(3) 0.020(2) 0.035(3) 0.0011(19) 0.016(2) -0.0042(19)
C10 0.043(3) 0.025(2) 0.041(3) 0.003(2) 0.017(2) 0.000(2)
C11 0.060(4) 0.035(3) 0.040(3) -0.002(2) 0.026(3) -0.001(2)
C12 0.063(4) 0.043(3) 0.034(3) -0.006(2) 0.017(3) -0.013(3)
C13 0.044(3) 0.045(3) 0.038(3) 0.000(2) 0.005(3) -0.009(2)
C14 0.041(3) 0.025(2) 0.037(3) 0.005(2) 0.009(2) -0.004(2)
C15 0.033(3) 0.037(3) 0.049(4) -0.001(2) 0.006(2) 0.003(2)
C16 0.059(4) 0.052(4) 0.069(5) 0.002(3) 0.000(3) 0.017(3)
C17 0.036(3) 0.065(4) 0.070(5) 0.010(3) 0.019(3) 0.010(3)
C18 0.043(3) 0.044(3) 0.045(4) -0.001(2) 0.017(3) 0.014(2)
C19 0.038(3) 0.099(6) 0.067(5) 0.001(4) 0.019(3) -0.002(3)
C20 0.076(5) 0.060(4) 0.083(6) 0.000(4) 0.011(4) 0.036(4)
C21 0.037(3) 0.024(2) 0.032(3) -0.0090(19) 0.011(2) -0.0073(19)
C22 0.046(3) 0.042(3) 0.036(3) -0.016(2) 0.016(3) -0.018(2)
C23 0.081(5) 0.045(3) 0.049(4) -0.019(3) 0.040(4) -0.032(3)
C24 0.110(6) 0.035(3) 0.030(3) -0.005(2) 0.025(4) -0.019(3)
C25 0.079(4) 0.030(3) 0.039(3) -0.001(2) 0.016(3) -0.001(3)
C26 0.050(3) 0.024(2) 0.030(3) -0.003(2) 0.007(2) -0.001(2)
C27 0.043(3) 0.035(3) 0.046(4) 0.002(2) 0.007(3) 0.007(2)
C28 0.061(5) 0.123(7) 0.061(5) -0.005(5) 0.003(4) -0.031(5)
C29 0.091(6) 0.055(4) 0.143(9) 0.007(5) 0.069(6) 0.020(4)
C30 0.035(3) 0.057(4) 0.059(4) -0.022(3) 0.023(3) -0.014(3)
C31 0.039(4) 0.088(5) 0.106(7) -0.046(5) 0.020(4) -0.017(3)
C32 0.070(5) 0.105(7) 0.111(7) -0.058(6) 0.017(5) 0.020(5)
C33 0.027(2) 0.014(2) 0.041(3) 0.0028(19) 0.014(2) 0.0019(17)
C34 0.024(2) 0.027(2) 0.041(3) 0.004(2) 0.014(2) 0.0036(18)
C35 0.038(3) 0.029(2) 0.039(3) 0.008(2) 0.014(2) 0.005(2)
C36 0.038(3) 0.022(2) 0.050(4) 0.003(2) 0.013(3) 0.008(2)
C37 0.039(3) 0.020(2) 0.047(3) -0.003(2) 0.013(2) 0.0045(19)
C38 0.028(3) 0.020(2) 0.045(3) -0.003(2) 0.016(2) -0.0015(18)
C39 0.036(3) 0.019(2) 0.041(3) -0.001(2) 0.013(2) 0.0040(19)
C40 0.042(3) 0.027(2) 0.043(3) 0.001(2) 0.016(3) 0.003(2)
C41 0.047(3) 0.051(3) 0.040(4) 0.002(3) 0.008(3) 0.000(3)
C42 0.066(4) 0.048(3) 0.047(4) 0.012(3) 0.021(3) 0.009(3)
C43 0.057(4) 0.032(3) 0.047(4) 0.006(2) 0.028(3) 0.003(2)
C44 0.045(3) 0.023(2) 0.046(3) -0.004(2) 0.025(3) 0.005(2)
C45 0.045(3) 0.037(3) 0.053(4) -0.006(3) 0.020(3) -0.010(2)
C46 0.082(5) 0.046(4) 0.088(6) -0.014(4) 0.033(4) -0.028(3)
C47 0.048(4) 0.072(4) 0.077(5) 0.000(4) 0.028(4) 0.000(3)
C48 0.041(3) 0.037(3) 0.047(4) 0.005(2) 0.007(3) -0.003(2)
C49 0.072(5) 0.043(3) 0.073(5) 0.000(3) 0.014(4) -0.013(3)
C50 0.049(4) 0.063(4) 0.077(5) -0.001(4) 0.026(3) -0.012(3)
C51 0.035(3) 0.025(2) 0.032(3) 0.0109(19) 0.013(2) 0.0096(19)
C52 0.041(3) 0.027(2) 0.038(3) 0.008(2) 0.014(2) 0.006(2)
C53 0.058(4) 0.028(3) 0.032(3) 0.007(2) 0.008(3) 0.005(2)
C54 0.062(4) 0.038(3) 0.036(3) 0.005(2) 0.020(3) 0.019(3)
C55 0.050(3) 0.049(3) 0.037(3) 0.005(3) 0.015(3) 0.012(3)
C56 0.037(3) 0.040(3) 0.036(3) 0.006(2) 0.014(2) 0.009(2)
C57 0.037(3) 0.058(4) 0.053(4) -0.004(3) 0.017(3) 0.000(3)
C58 0.038(3) 0.084(5) 0.060(4) 0.016(4) 0.014(3) -0.005(3)
C59 0.060(4) 0.064(4) 0.075(5) 0.016(4) 0.017(4) -0.007(3)
C60 0.044(3) 0.037(3) 0.056(4) -0.007(3) 0.019(3) -0.005(2)
C61 0.038(7) 0.076(11) 0.069(10) 0.004(8) 0.008(6) 0.008(7)
C62 0.052(8) 0.049(8) 0.098(16) 0.003(8) 0.041(10) -0.007(6)
C61A 0.042(10) 0.10(2) 0.089(16) 0.031(14) -0.013(9) -0.008(10)
C62A 0.049(9) 0.073(14) 0.048(11) -0.002(9) 0.018(8) -0.009(8)
S1 0.0378(9) 0.0358(8) 0.0412(10) 0.0051(8) 0.0102(8) 0.0054(7)
S1A 0.0378(9) 0.0358(8) 0.0412(10) 0.0051(8) 0.0102(8) 0.0054(7)
F1 0.121(5) 0.100(4) 0.055(3) 0.005(2) 0.003(2) 0.045(4)
F2 0.104(5) 0.060(3) 0.094(5) 0.000(2) 0.008(3) 0.034(2)
F3 0.046(2) 0.075(4) 0.082(4) -0.005(3) 0.000(2) 0.020(2)
F1A 0.035(5) 0.062(6) 0.056(3) -0.001(3) 0.010(3) 0.012(4)
F2A 0.104(5) 0.060(3) 0.094(5) 0.000(2) 0.008(3) 0.034(2)
F3A 0.046(2) 0.075(4) 0.082(4) -0.005(3) 0.000(2) 0.020(2)
O1 0.059(3) 0.077(3) 0.077(3) 0.009(3) 0.031(2) -0.014(2)
O3 0.107(4) 0.038(2) 0.074(3) -0.002(2) 0.037(3) 0.023(2)
O2 0.074(4) 0.046(3) 0.031(3) 0.004(2) 0.013(2) 0.003(3)
O3A 0.074(4) 0.046(3) 0.031(3) 0.004(2) 0.013(2) 0.003(3)
C81 0.052(2) 0.062(3) 0.056(3) -0.001(2) 0.004(2) 0.022(2)
C81A 0.052(2) 0.062(3) 0.056(3) -0.001(2) 0.004(2) 0.022(2)
C75 0.057(4) 0.050(4) 0.083(5) 0.002(4) 0.026(4) 0.007(3)
C76 0.090(6) 0.092(6) 0.072(5) 0.005(4) 0.045(5) -0.019(5)
C77 0.099(7) 0.071(5) 0.076(6) 0.009(4) -0.006(5) -0.018(5)
C78 0.055(4) 0.048(4) 0.133(8) -0.007(5) 0.029(5) -0.007(3)
C79 0.100(6) 0.035(3) 0.111(7) -0.012(4) 0.079(6) -0.016(4)
C80 0.105(6) 0.026(3) 0.058(4) 0.000(3) 0.025(4) -0.005(3)
C69 0.056(4) 0.089(6) 0.076(6) 0.026(4) 0.009(4) 0.005(4)
C70 0.064(5) 0.094(6) 0.064(5) -0.012(4) 0.010(4) -0.029(4)
C71 0.105(6) 0.059(4) 0.072(6) -0.004(4) 0.034(5) -0.006(4)
C72 0.078(5) 0.087(6) 0.059(5) 0.013(4) 0.026(4) 0.023(4)
C73 0.052(4) 0.104(6) 0.045(4) -0.015(4) 0.020(3) -0.017(4)
C74 0.082(5) 0.056(4) 0.097(7) -0.003(4) 0.049(5) -0.008(4)
C63 0.079(5) 0.142(9) 0.056(5) 0.033(6) 0.034(4) 0.024(6)
C64 0.114(8) 0.110(7) 0.051(5) -0.009(5) 0.019(5) -0.069(6)
C65 0.137(8) 0.062(5) 0.098(7) -0.021(4) 0.061(6) -0.017(5)
C66 0.065(4) 0.084(6) 0.081(5) -0.005(4) 0.031(4) -0.011(4)
C67 0.071(5) 0.061(4) 0.081(6) -0.001(4) 0.021(4) -0.018(4)
C68 0.106(7) 0.082(6) 0.079(6) 0.020(5) 0.034(5) 0.035(5)

loop_
_atom_type_symbol
_atom_type_description
_atom_type_scat_dispersion_real
_atom_type_scat_dispersion_imag
_atom_type_scat_source
C C 0.0033 0.0016 'International Tables Vol C Tables 4.2.6.8 and 6.1.1.4'
H H 0.0000 0.0000 'International Tables Vol C Tables 4.2.6.8 and 6.1.1.4'
Ag Ag -0.8971 1.1015 'International Tables Vol C Tables 4.2.6.8 and 6.1.1.4'
F F 0.0171 0.0103 'International Tables Vol C Tables 4.2.6.8 and 6.1.1.4'
N N 0.0061 0.0033 'International Tables Vol C Tables 4.2.6.8 and 6.1.1.4'
O O 0.0106 0.0060 'International Tables Vol C Tables 4.2.6.8 and 6.1.1.4'
Pt Pt -1.7033 8.3905 'International Tables Vol C Tables 4.2.6.8 and 6.1.1.4'
S S 0.1246 0.1234 'International Tables Vol C Tables 4.2.6.8 and 6.1.1.4'

loop_
_geom_angle_atom_site_label_1
_geom_angle_atom_site_label_2
_geom_angle_atom_site_label_3
_geom_angle
C1 Pt1 Ag1 86.72(15)
C2 Pt1 Ag1 84.90(14)
C2 Pt1 C1 164.39(19)
C24 Ag1 Pt1 138.31(14)
C24 Ag1 C53 88.31(19)
C53 Ag1 Pt1 131.56(12)
C1 N1 C3 169.2(5)
C2 N2 C33 170.5(5)
N1 C1 Pt1 172.9(5)
N2 C2 Pt1 171.2(4)
C4 C3 N1 116.7(4)
C4 C3 C8 124.8(4)
C8 C3 N1 118.5(4)
C3 C4 C21 118.3(4)
C5 C4 C3 117.0(4)
C5 C4 C21 124.5(4)
C4 C5 H5 119.9
C4 C5 C6 120.2(5)
C6 C5 H5 119.9
C5 C6 H6 119.5
C7 C6 C5 121.0(4)
C7 C6 H6 119.5
C6 C7 H7 119.5
C6 C7 C8 121.0(5)
C8 C7 H7 119.5
C3 C8 C9 119.0(4)
C7 C8 C3 116.0(4)
C7 C8 C9 125.0(4)
C10 C9 C8 119.3(4)
C14 C9 C8 120.1(4)
C14 C9 C10 120.5(5)
C9 C10 C18 121.8(5)
C11 C10 C9 118.3(5)
C11 C10 C18 119.7(5)
C10 C11 H11 119.4
C12 C11 C10 121.1(5)
C12 C11 H11 119.4
C11 C12 H12 119.7
C11 C12 C13 120.6(5)
C13 C12 H12 119.7
C12 C13 H13 119.6
C12 C13 C14 120.8(5)
C14 C13 H13 119.6
C9 C14 C15 120.9(5)
C13 C14 C9 118.5(5)
C13 C14 C15 120.6(5)
C14 C15 H15 107.7
C14 C15 C17 108.9(4)
C16 C15 C14 114.3(5)
C16 C15 H15 107.7
C16 C15 C17 110.3(5)
C17 C15 H15 107.7
C15 C16 H16A 109.5
C15 C16 H16B 109.5
C15 C16 H16C 109.5
H16A C16 H16B 109.5
H16A C16 H16C 109.5
H16B C16 H16C 109.5
C15 C17 H17A 109.5
C15 C17 H17B 109.5
C15 C17 H17C 109.5
H17A C17 H17B 109.5
H17A C17 H17C 109.5
H17B C17 H17C 109.5
C10 C18 H18 107.2
C10 C18 C19 109.6(5)
C10 C18 C20 113.8(5)
C19 C18 H18 107.2
C20 C18 H18 107.2
C20 C18 C19 111.5(5)
C18 C19 H19A 109.5
C18 C19 H19B 109.5
C18 C19 H19C 109.5
H19A C19 H19B 109.5
H19A C19 H19C 109.5
H19B C19 H19C 109.5
C18 C20 H20A 109.5
C18 C20 H20B 109.5
C18 C20 H20C 109.5
H20A C20 H20B 109.5
H20A C20 H20C 109.5
H20B C20 H20C 109.5
C22 C21 C4 120.1(5)
C22 C21 C26 121.0(5)
C26 C21 C4 118.5(4)
C21 C22 C23 118.4(5)
C21 C22 C30 122.1(5)
C23 C22 C30 119.5(5)
C22 C23 H23 119.8
C24 C23 C22 120.4(6)
C24 C23 H23 119.8
Ag1 C24 H24 92.0
C23 C24 Ag1 90.5(4)
C23 C24 H24 119.8
C25 C24 Ag1 87.4(4)
C25 C24 C23 120.4(5)
C25 C24 H24 119.8
C24 C25 H25 119.7
C24 C25 C26 120.6(6)
C26 C25 H25 119.7
C21 C26 C27 121.0(4)
C25 C26 C21 119.1(5)
C25 C26 C27 119.9(5)
C26 C27 H27 107.4
C28 C27 C26 110.6(5)
C28 C27 H27 107.4
C28 C27 C29 111.5(6)
C29 C27 C26 112.1(5)
C29 C27 H27 107.4
C27 C28 H28A 109.5
C27 C28 H28B 109.5
C27 C28 H28C 109.5
H28A C28 H28B 109.5
H28A C28 H28C 109.5
H28B C28 H28C 109.5
C27 C29 H29A 109.5
C27 C29 H29B 109.5
C27 C29 H29C 109.5
H29A C29 H29B 109.5
H29A C29 H29C 109.5
H29B C29 H29C 109.5
C22 C30 H30 107.0
C22 C30 C31 113.4(5)
C31 C30 H30 107.0
C32 C30 C22 111.5(5)
C32 C30 H30 107.0
C32 C30 C31 110.5(5)
C30 C31 H31A 109.5
C30 C31 H31B 109.5
C30 C31 H31C 109.5
H31A C31 H31B 109.5
H31A C31 H31C 109.5
H31B C31 H31C 109.5
C30 C32 H32A 109.5
C30 C32 H32B 109.5
C30 C32 H32C 109.5
H32A C32 H32B 109.5
H32A C32 H32C 109.5
H32B C32 H32C 109.5
C34 C33 N2 117.0(4)
C38 C33 N2 118.7(4)
C38 C33 C34 124.2(4)
C33 C34 C35 117.6(4)
C33 C34 C51 118.4(4)
C35 C34 C51 124.0(5)
C34 C35 H35 120.3
C36 C35 C34 119.4(5)
C36 C35 H35 120.3
C35 C36 H36 119.3
C37 C36 C35 121.4(4)
C37 C36 H36 119.3
C36 C37 H37 119.5
C36 C37 C38 120.9(5)
C38 C37 H37 119.5
C33 C38 C37 116.5(5)
C33 C38 C39 119.6(4)
C37 C38 C39 123.9(4)
C40 C39 C38 118.9(4)
C40 C39 C44 121.2(5)
C44 C39 C38 119.7(4)
C39 C40 C48 121.4(5)
C41 C40 C39 118.4(5)
C41 C40 C48 120.1(5)
C40 C41 H41 119.5
C42 C41 C40 121.1(6)
C42 C41 H41 119.5
C41 C42 H42 120.0
C43 C42 C41 120.1(6)
C43 C42 H42 120.0
C42 C43 H43 119.3
C42 C43 C44 121.3(5)
C44 C43 H43 119.3
C39 C44 C45 121.7(5)
C43 C44 C39 117.9(5)
C43 C44 C45 120.4(5)
C44 C45 H45 107.5
C44 C45 C46 113.3(5)
C44 C45 C47 109.9(5)
C46 C45 H45 107.5
C47 C45 H45 107.5
C47 C45 C46 110.9(5)
C45 C46 H46A 109.5
C45 C46 H46B 109.5
C45 C46 H46C 109.5
H46A C46 H46B 109.5
H46A C46 H46C 109.5
H46B C46 H46C 109.5
C45 C47 H47A 109.5
C45 C47 H47B 109.5
C45 C47 H47C 109.5
H47A C47 H47B 109.5
H47A C47 H47C 109.5
H47B C47 H47C 109.5
C40 C48 H48 107.6
C40 C48 C49 114.0(5)
C40 C48 C50 109.9(4)
C49 C48 H48 107.6
C49 C48 C50 110.0(5)
C50 C48 H48 107.6
C48 C49 H49A 109.5
C48 C49 H49B 109.5
C48 C49 H49C 109.5
H49A C49 H49B 109.5
H49A C49 H49C 109.5
H49B C49 H49C 109.5
C48 C50 H50A 109.5
C48 C50 H50B 109.5
C48 C50 H50C 109.5
H50A C50 H50B 109.5
H50A C50 H50C 109.5
H50B C50 H50C 109.5
C52 C51 C34 118.9(4)
C56 C51 C34 119.1(4)
C56 C51 C52 121.7(5)
C51 C52 C53 118.2(5)
C51 C52 C60 121.5(5)
C53 C52 C60 120.3(5)
Ag1 C53 H53 90.8
C52 C53 Ag1 99.9(3)
C52 C53 H53 119.7
C54 C53 Ag1 79.3(3)
C54 C53 C52 120.5(5)
C54 C53 H53 119.7
C53 C54 H54 120.1
C55 C54 C53 119.8(5)
C55 C54 H54 120.1
C54 C55 H55 119.3
C54 C55 C56 121.4(5)
C56 C55 H55 119.3
C51 C56 C57 122.6(5)
C55 C56 C51 118.3(5)
C55 C56 C57 119.1(5)
C56 C57 H57 107.7
C56 C57 C58 111.0(5)
C56 C57 C59 111.9(5)
C58 C57 H57 107.7
C59 C57 H57 107.7
C59 C57 C58 110.5(5)
C57 C58 H58A 109.5
C57 C58 H58B 109.5
C57 C58 H58C 109.5
H58A C58 H58B 109.5
H58A C58 H58C 109.5
H58B C58 H58C 109.5
C57 C59 H59A 109.5
C57 C59 H59B 109.5
C57 C59 H59C 109.5
H59A C59 H59B 109.5
H59A C59 H59C 109.5
H59B C59 H59C 109.5
C52 C60 H60 106.4
C52 C60 H60A 107.1
C52 C60 C62 110.1(7)
C52 C60 C61A 110.4(9)
C61 C60 C52 111.8(7)
C61 C60 H60 106.4
C61 C60 C62 115.1(9)
C62 C60 H60 106.4
C61A C60 H60A 107.1
C62A C60 C52 117.9(9)
C62A C60 H60A 107.1
C62A C60 C61A 106.6(10)
C60 C61 H61A 109.5
C60 C61 H61B 109.5
C60 C61 H61C 109.5
H61A C61 H61B 109.5
H61A C61 H61C 109.5
H61B C61 H61C 109.5
C60 C62 H62A 109.5
C60 C62 H62B 109.5
C60 C62 H62C 109.5
H62A C62 H62B 109.5
H62A C62 H62C 109.5
H62B C62 H62C 109.5
C60 C61A H61D 109.5
C60 C61A H61E 109.5
C60 C61A H61F 109.5
H61D C61A H61E 109.5
H61D C61A H61F 109.5
H61E C61A H61F 109.5
C60 C62A H62D 109.5
C60 C62A H62E 109.5
C60 C62A H62F 109.5
H62D C62A H62E 109.5
H62D C62A H62F 109.5
H62E C62A H62F 109.5
O1 S1 O3 115.8(3)
O1 S1 O2 115.4(3)
O1 S1 C81 101.0(4)
O3 S1 O2 116.1(3)
O3 S1 C81 101.9(4)
O2 S1 C81 103.3(4)
O1 S1A O3 108.2(4)
O1 S1A C81A 109.2(9)
O3 S1A C81A 95.0(9)
O3A S1A O1 122.2(8)
O3A S1A O3 109.5(7)
O3A S1A C81A 109.4(11)
F1 C81 S1 112.5(7)
F1 C81 F2 106.7(8)
F1 C81 F3 108.4(8)
F2 C81 S1 108.8(7)
F3 C81 S1 115.7(7)
F3 C81 F2 104.1(8)
F1A C81A S1A 119.7(17)
F1A C81A F2A 104(2)
F1A C81A F3A 105(2)
F2A C81A S1A 110(2)
F3A C81A S1A 111.3(19)
F3A C81A F2A 105(2)
C76 C75 H75 120.4
C76 C75 C80 119.2(7)
C80 C75 H75 120.4
C75 C76 H76 119.0
C75 C76 C77 122.0(8)
C77 C76 H76 119.0
C76 C77 H77 120.6
C76 C77 C78 118.8(8)
C78 C77 H77 120.6
C77 C78 H78 120.0
C79 C78 C77 120.0(7)
C79 C78 H78 120.0
C78 C79 H79 119.9
C78 C79 C80 120.2(7)
C80 C79 H79 119.9
C75 C80 H80 120.1
C79 C80 C75 119.8(7)
C79 C80 H80 120.1
C70 C69 H69 119.8
C70 C69 C74 120.3(7)
C74 C69 H69 119.8
C69 C70 H70 120.6
C71 C70 C69 118.8(7)
C71 C70 H70 120.6
C70 C71 H71 119.3
C72 C71 C70 121.5(8)
C72 C71 H71 119.3
C71 C72 H72 120.0
C71 C72 C73 120.1(7)
C73 C72 H72 120.0
C72 C73 H73 119.8
C74 C73 C72 120.4(7)
C74 C73 H73 119.8
C69 C74 H74 120.5
C73 C74 C69 119.0(7)
C73 C74 H74 120.5
C64 C63 H63 121.4
C64 C63 C68 117.1(8)
C68 C63 H63 121.4
C63 C64 H64 119.1
C63 C64 C65 121.8(8)
C65 C64 H64 119.1
C64 C65 H65 120.1
C66 C65 C64 119.8(8)
C66 C65 H65 120.1
C65 C66 H66 119.3
C65 C66 C67 121.5(8)
C67 C66 H66 119.3
C66 C67 H67 120.6
C66 C67 C68 118.8(7)
C68 C67 H67 120.6
C63 C68 H68 119.5
C67 C68 C63 121.0(8)
C67 C68 H68 119.5

loop_
_geom_bond_atom_site_label_1
_geom_bond_atom_site_label_2
_geom_bond_distance
Pt1 Ag1 2.6463(5)
Pt1 C1 1.923(5)
Pt1 C2 1.909(4)
Ag1 C24 2.587(5)
Ag1 C53 2.633(5)
N1 C1 1.150(6)
N1 C3 1.400(5)
N2 C2 1.160(6)
N2 C33 1.399(5)
C3 C4 1.389(7)
C3 C8 1.396(7)
C4 C5 1.389(6)
C4 C21 1.500(7)
C5 H5 0.9500
C5 C6 1.392(7)
C6 H6 0.9500
C6 C7 1.383(7)
C7 H7 0.9500
C7 C8 1.394(6)
C8 C9 1.490(7)
C9 C10 1.411(7)
C9 C14 1.410(7)
C10 C11 1.396(7)
C10 C18 1.524(7)
C11 H11 0.9500
C11 C12 1.370(8)
C12 H12 0.9500
C12 C13 1.377(8)
C13 H13 0.9500
C13 C14 1.397(7)
C14 C15 1.521(7)
C15 H15 1.0000
C15 C16 1.516(8)
C15 C17 1.523(8)
C16 H16A 0.9800
C16 H16B 0.9800
C16 H16C 0.9800
C17 H17A 0.9800
C17 H17B 0.9800
C17 H17C 0.9800
C18 H18 1.0000
C18 C19 1.525(8)
C18 C20 1.525(8)
C19 H19A 0.9800
C19 H19B 0.9800
C19 H19C 0.9800
C20 H20A 0.9800
C20 H20B 0.9800
C20 H20C 0.9800
C21 C22 1.399(7)
C21 C26 1.403(7)
C22 C23 1.408(8)
C22 C30 1.509(8)
C23 H23 0.9500
C23 C24 1.388(9)
C24 H24 0.9500
C24 C25 1.384(9)
C25 H25 0.9500
C25 C26 1.387(7)
C26 C27 1.522(8)
C27 H27 1.0000
C27 C28 1.513(8)
C27 C29 1.518(8)
C28 H28A 0.9800
C28 H28B 0.9800
C28 H28C 0.9800
C29 H29A 0.9800
C29 H29B 0.9800
C29 H29C 0.9800
C30 H30 1.0000
C30 C31 1.518(8)
C30 C32 1.496(8)
C31 H31A 0.9800
C31 H31B 0.9800
C31 H31C 0.9800
C32 H32A 0.9800
C32 H32B 0.9800
C32 H32C 0.9800
C33 C34 1.394(7)
C33 C38 1.383(6)
C34 C35 1.396(6)
C34 C51 1.505(7)
C35 H35 0.9500
C35 C36 1.383(7)
C36 H36 0.9500
C36 C37 1.382(7)
C37 H37 0.9500
C37 C38 1.396(6)
C38 C39 1.500(7)
C39 C40 1.398(7)
C39 C44 1.408(7)
C40 C41 1.386(8)
C40 C48 1.524(7)
C41 H41 0.9500
C41 C42 1.377(8)
C42 H42 0.9500
C42 C43 1.374(8)
C43 H43 0.9500
C43 C44 1.386(8)
C44 C45 1.515(7)
C45 H45 1.0000
C45 C46 1.543(7)
C45 C47 1.528(8)
C46 H46A 0.9800
C46 H46B 0.9800
C46 H46C 0.9800
C47 H47A 0.9800
C47 H47B 0.9800
C47 H47C 0.9800
C48 H48 1.0000
C48 C49 1.525(8)
C48 C50 1.528(8)
C49 H49A 0.9800
C49 H49B 0.9800
C49 H49C 0.9800
C50 H50A 0.9800
C50 H50B 0.9800
C50 H50C 0.9800
C51 C52 1.401(7)
C51 C56 1.396(7)
C52 C53 1.404(7)
C52 C60 1.523(7)
C53 H53 0.9500
C53 C54 1.393(8)
C54 H54 0.9500
C54 C55 1.381(8)
C55 H55 0.9500
C55 C56 1.392(7)
C56 C57 1.517(8)
C57 H57 1.0000
C57 C58 1.527(8)
C57 C59 1.524(8)
C58 H58A 0.9800
C58 H58B 0.9800
C58 H58C 0.9800
C59 H59A 0.9800
C59 H59B 0.9800
C59 H59C 0.9800
C60 H60 1.0000
C60 H60A 1.0000
C60 C61 1.422(13)
C60 C62 1.527(14)
C60 C61A 1.68(2)
C60 C62A 1.460(19)
C61 H61A 0.9800
C61 H61B 0.9800
C61 H61C 0.9800
C62 H62A 0.9800
C62 H62B 0.9800
C62 H62C 0.9800
C61A H61D 0.9800
C61A H61E 0.9800
C61A H61F 0.9800
C62A H62D 0.9800
C62A H62E 0.9800
C62A H62F 0.9800
S1 O1 1.404(5)
S1 O3 1.438(4)
S1 O2 1.443(6)
S1 C81 1.793(9)
S1A O1 1.430(7)
S1A O3 1.541(6)
S1A O3A 1.412(16)
S1A C81A 1.75(3)
F1 C81 1.324(11)
F2 C81 1.388(12)
F3 C81 1.345(12)
F1A C81A 1.26(3)
F2A C81A 1.41(3)
F3A C81A 1.34(3)
C75 H75 0.9500
C75 C76 1.351(10)
C75 C80 1.369(10)
C76 H76 0.9500
C76 C77 1.352(12)
C77 H77 0.9500
C77 C78 1.374(12)
C78 H78 0.9500
C78 C79 1.363(12)
C79 H79 0.9500
C79 C80 1.363(11)
C80 H80 0.9500
C69 H69 0.9500
C69 C70 1.366(11)
C69 C74 1.386(10)
C70 H70 0.9500
C70 C71 1.354(10)
C71 H71 0.9500
C71 C72 1.345(11)
C72 H72 0.9500
C72 C73 1.359(11)
C73 H73 0.9500
C73 C74 1.355(10)
C74 H74 0.9500
C63 H63 0.9500
C63 C64 1.329(12)
C63 C68 1.418(12)
C64 H64 0.9500
C64 C65 1.377(12)
C65 H65 0.9500
C65 C66 1.333(10)
C66 H66 0.9500
C66 C67 1.352(10)
C67 H67 0.9500
C67 C68 1.360(11)
C68 H68 0.9500
